data_2221162
loop_
_publ_author_name
'Zheng, Lei'
'Yin, Xiu-juan'
'Yang, Cong-ling'
'Li, Ying'
'Yin, Shu-fan'

_publ_section_title
;
 <i>N</i>,<i>N</i>-Dimethyl-4-[(<i>E</i>)-phenyliminomethyl]aniline
;
_journal_coeditor_code PV2134
_journal_issue 3
_journal_name_full 'Acta Crystallographica Section E'
_journal_page_first o506
_journal_paper_doi 10.1107/S1600536809003791
_journal_volume 65
_journal_year 2009
_chemical_formula_iupac 'C15 H16 N2'
_chemical_formula_moiety 'C15 H16 N2'
_chemical_formula_sum 'C15 H16 N2'
_chemical_formula_weight 224.30
_chemical_name_systematic
;
<i>N</i>,<i>N</i>-Dimethyl-4-[(<i>E</i>)-phenyliminomethyl]aniline
;
_space_group_IT_number 14
_symmetry_cell_setting monoclinic
_symmetry_space_group_name_Hall '-P 2ybc'
_symmetry_space_group_name_H-M 'P 1 21/c 1'
_atom_sites_solution_hydrogens geom
_atom_sites_solution_primary direct
_atom_sites_solution_secondary difmap
_cell_angle_alpha 90.00
_cell_angle_beta 110.97(2)
_cell_angle_gamma 90.00
_cell_formula_units_Z 4
_cell_length_a 9.441(4)
_cell_length_b 8.356(3)
_cell_length_c 17.245(5)
_cell_measurement_reflns_used 20
_cell_measurement_temperature 292(2)
_cell_measurement_theta_max 7.11
_cell_measurement_theta_min 4.40
_cell_volume 1270.3(8)
_computing_cell_refinement 'NRCVAX (Gabe <i>et al.</i>,  1989)'
_computing_data_collection 'DIFRAC (Gabe <i>et al.</i>, 1993)'
_computing_data_reduction 'NRCVAX (Gabe <i>et al.</i>,  1989)'
_computing_molecular_graphics 'ORTEP-3 for Windows (Farrugia,1997)'
_computing_publication_material 'SHELXL97 (Sheldrick, 2008)'
_computing_structure_refinement 'SHELXL97 (Sheldrick, 2008)'
_computing_structure_solution 'SHELXS97 (Sheldrick, 2008)'
_diffrn_ambient_temperature 292(2)
_diffrn_measured_fraction_theta_full 0.982
_diffrn_measured_fraction_theta_max 0.982
_diffrn_measurement_device_type 'Enraf--Nonius CAD-4'
_diffrn_measurement_method \w/2\q
_diffrn_radiation_monochromator graphite
_diffrn_radiation_source 'fine-focus sealed tube'
_diffrn_radiation_type MoK\a
_diffrn_radiation_wavelength 0.71073
_diffrn_reflns_av_R_equivalents 0.0119
_diffrn_reflns_av_sigmaI/netI 0.0312
_diffrn_reflns_limit_h_max 11
_diffrn_reflns_limit_h_min -11
_diffrn_reflns_limit_k_max 0
_diffrn_reflns_limit_k_min -10
_diffrn_reflns_limit_l_max 10
_diffrn_reflns_limit_l_min -20
_diffrn_reflns_number 3023
_diffrn_reflns_theta_full 25.47
_diffrn_reflns_theta_max 25.47
_diffrn_reflns_theta_min 2.31
_diffrn_standards_decay_% 1.776
_diffrn_standards_interval_count 200
_diffrn_standards_number 3
_exptl_absorpt_coefficient_mu 0.070
_exptl_absorpt_correction_type none
_exptl_crystal_colour colourless
_exptl_crystal_density_diffrn 1.173
_exptl_crystal_density_method 'not measured'
_exptl_crystal_description block
_exptl_crystal_F_000 480
_exptl_crystal_size_max 0.52
_exptl_crystal_size_mid 0.48
_exptl_crystal_size_min 0.46
_refine_diff_density_max 0.129
_refine_diff_density_min -0.135
_refine_ls_extinction_coef 0.032(10)
_refine_ls_extinction_method 'SHELXL97 (Sheldrick, 2008)'
_refine_ls_goodness_of_fit_ref 1.016
_refine_ls_hydrogen_treatment constr
_refine_ls_matrix_type full
_refine_ls_number_parameters 157
_refine_ls_number_reflns 2328
_refine_ls_number_restraints 0
_refine_ls_restrained_S_all 1.016
_refine_ls_R_factor_all 0.0981
_refine_ls_R_factor_gt 0.0472
_refine_ls_shift/su_max 0.000
_refine_ls_shift/su_mean 0.000
_refine_ls_structure_factor_coef Fsqd
_refine_ls_weighting_details 'calc w=1/[\s^2^(Fo^2^)+(0.0913P)^2^] where P=(Fo^2^+2Fc^2^)/3 '
_refine_ls_weighting_scheme calc
_refine_ls_wR_factor_gt 0.1301
_refine_ls_wR_factor_ref 0.1498
_reflns_number_gt 1336
_reflns_number_total 2328
_reflns_threshold_expression I>2\s(I)
_cod_data_source_file pv2134.cif
_cod_data_source_block I
_cod_depositor_comments
;
The following automatic conversions were performed:
'_symmetry_cell_setting' value 'Monoclinic' changed to 'monoclinic'
according to '/home/saulius/struct/CIF-dictionaries/cif_core.dic'
dictionary named 'cif_core.dic' version 2.4.1 from 2010-06-29.

Automatic conversion script
Id: cif_fix_enum 1527 2010-12-29 10:47:43Z saulius 

The following automatic conversions were performed:

'_symmetry_cell_setting' value 'Monoclinic' changed to 'monoclinic'
according to /home/saulius/struct/CIF-dictionaries/cif_core.dic
dictionary named 'cif_core.dic' version 2.4.1 from 2010-06-29.

Automatic conversion script
Id: cif_fix_values 1715 2011-07-08 13:25:40Z adriana 
;
_cod_original_cell_volume 1270.4(8)
_cod_original_sg_symbol_H-M 'P 21/c'
_cod_database_code 2221162
_cod_database_fobs_code 2221162

loop_
_symmetry_equiv_pos_as_xyz
'x, y, z'
'-x, y+1/2, -z+1/2'
'-x, -y, -z'
'x, -y-1/2, z-1/2'

loop_
_atom_site_type_symbol
_atom_site_label
_atom_site_fract_x
_atom_site_fract_y
_atom_site_fract_z
_atom_site_U_iso_or_equiv
_atom_site_adp_type
_atom_site_calc_flag
_atom_site_refinement_flags
_atom_site_occupancy
_atom_site_disorder_assembly
_atom_site_disorder_group
N N1 0.30901(17) 1.50607(18) -0.07311(10) 0.0722(5) Uani d . 1 . .
N N2 0.28787(18) 0.86291(19) 0.13032(9) 0.0668(5) Uani d . 1 . .
C C1 0.3837(2) 1.4806(2) -0.13194(12) 0.0815(6) Uani d . 1 . .
H H1A 0.4831 1.4372 -0.1037 0.122 Uiso calc R 1 . .
H H1B 0.3924 1.5807 -0.1572 0.122 Uiso calc R 1 . .
H H1C 0.3254 1.4071 -0.1740 0.122 Uiso calc R 1 . .
C C2 0.2456(3) 1.6630(2) -0.07117(15) 0.0907(7) Uani d . 1 . .
H H2A 0.1369 1.6571 -0.0944 0.136 Uiso calc R 1 . .
H H2B 0.2810 1.7363 -0.1031 0.136 Uiso calc R 1 . .
H H2C 0.2768 1.6997 -0.0148 0.136 Uiso calc R 1 . .
C C3 0.28724(19) 1.3833(2) -0.02654(11) 0.0587(5) Uani d . 1 . .
C C4 0.2055(2) 1.4036(2) 0.02656(12) 0.0687(5) Uani d . 1 . .
H H4 0.1636 1.5029 0.0300 0.082 Uiso calc R 1 . .
C C5 0.1867(2) 1.2792(2) 0.07319(12) 0.0686(5) Uani d . 1 . .
H H5 0.1329 1.2965 0.1082 0.082 Uiso calc R 1 . .
C C6 0.2449(2) 1.1275(2) 0.07036(11) 0.0616(5) Uani d . 1 . .
C C7 0.3258(2) 1.1071(2) 0.01746(10) 0.0636(5) Uani d . 1 . .
H H7 0.3669 1.0073 0.0142 0.076 Uiso calc R 1 . .
C C8 0.3462(2) 1.2297(2) -0.02946(11) 0.0625(5) Uani d . 1 . .
H H8 0.4004 1.2115 -0.0643 0.075 Uiso calc R 1 . .
C C9 0.2222(2) 0.9985(2) 0.12090(11) 0.0681(5) Uani d . 1 . .
H H9 0.1550 1.0160 0.1484 0.082 Uiso calc R 1 . .
C C10 0.2496(2) 0.7447(2) 0.17785(11) 0.0619(5) Uani d . 1 . .
C C11 0.1006(2) 0.7114(2) 0.16925(12) 0.0715(6) Uani d . 1 . .
H H11 0.0217 0.7702 0.1321 0.086 Uiso calc R 1 . .
C C12 0.0694(2) 0.5918(3) 0.21553(13) 0.0795(6) Uani d . 1 . .
H H12 -0.0307 0.5700 0.2093 0.095 Uiso calc R 1 . .
C C13 0.1848(3) 0.5041(2) 0.27093(13) 0.0796(6) Uani d . 1 . .
H H13 0.1629 0.4243 0.3025 0.096 Uiso calc R 1 . .
C C14 0.3326(2) 0.5352(2) 0.27936(12) 0.0744(6) Uani d . 1 . .
H H14 0.4110 0.4757 0.3165 0.089 Uiso calc R 1 . .
C C15 0.3645(2) 0.6536(2) 0.23315(11) 0.0682(5) Uani d . 1 . .
H H15 0.4648 0.6733 0.2389 0.082 Uiso calc R 1 . .

loop_
_atom_site_aniso_label
_atom_site_aniso_U_11
_atom_site_aniso_U_22
_atom_site_aniso_U_33
_atom_site_aniso_U_12
_atom_site_aniso_U_13
_atom_site_aniso_U_23
N1 0.0775(11) 0.0677(10) 0.0723(11) 0.0087(8) 0.0278(9) 0.0044(8)
N2 0.0681(10) 0.0769(11) 0.0590(9) 0.0019(8) 0.0270(8) -0.0015(8)
C1 0.0882(14) 0.0911(14) 0.0695(12) -0.0005(11) 0.0338(11) 0.0092(11)
C2 0.0945(16) 0.0719(13) 0.1018(16) 0.0086(11) 0.0305(14) 0.0059(12)
C3 0.0538(10) 0.0656(11) 0.0530(10) -0.0001(8) 0.0146(8) -0.0077(9)
C4 0.0696(12) 0.0667(11) 0.0716(12) 0.0094(9) 0.0276(10) -0.0083(10)
C5 0.0684(12) 0.0816(14) 0.0637(11) 0.0060(10) 0.0333(10) -0.0109(10)
C6 0.0620(11) 0.0713(12) 0.0535(10) 0.0026(9) 0.0231(9) -0.0057(9)
C7 0.0682(12) 0.0637(11) 0.0630(11) 0.0070(9) 0.0285(10) -0.0066(9)
C8 0.0669(12) 0.0682(12) 0.0580(11) 0.0063(9) 0.0290(9) -0.0048(9)
C9 0.0657(12) 0.0836(14) 0.0594(11) 0.0019(10) 0.0278(9) -0.0064(10)
C10 0.0642(12) 0.0724(11) 0.0528(10) -0.0030(10) 0.0255(9) -0.0095(9)
C11 0.0607(12) 0.0852(14) 0.0656(12) -0.0022(10) 0.0191(10) -0.0030(11)
C12 0.0657(12) 0.0961(15) 0.0779(13) -0.0151(11) 0.0271(11) -0.0076(12)
C13 0.0881(15) 0.0816(14) 0.0746(13) -0.0110(12) 0.0358(12) -0.0003(11)
C14 0.0770(13) 0.0800(13) 0.0680(12) 0.0054(11) 0.0281(10) 0.0050(11)
C15 0.0619(12) 0.0796(12) 0.0680(12) 0.0011(10) 0.0291(10) -0.0036(11)

loop_
_atom_type_symbol
_atom_type_description
_atom_type_scat_dispersion_real
_atom_type_scat_dispersion_imag
_atom_type_scat_source
C C 0.0033 0.0016 'International Tables Vol C Tables 4.2.6.8 and 6.1.1.4'
H H 0.0000 0.0000 'International Tables Vol C Tables 4.2.6.8 and 6.1.1.4'
N N 0.0061 0.0033 'International Tables Vol C Tables 4.2.6.8 and 6.1.1.4'

loop_
_geom_angle_atom_site_label_1
_geom_angle_atom_site_label_2
_geom_angle_atom_site_label_3
_geom_angle_site_symmetry_1
_geom_angle_site_symmetry_3
_geom_angle
_geom_angle_publ_flag
C3 N1 C1 . . 121.18(15) ?
C3 N1 C2 . . 121.17(16) ?
C1 N1 C2 . . 117.39(17) ?
C9 N2 C10 . . 118.88(16) ?
N1 C1 H1A . . 109.5 ?
N1 C1 H1B . . 109.5 ?
H1A C1 H1B . . 109.5 ?
N1 C1 H1C . . 109.5 ?
H1A C1 H1C . . 109.5 ?
H1B C1 H1C . . 109.5 ?
N1 C2 H2A . . 109.5 ?
N1 C2 H2B . . 109.5 ?
H2A C2 H2B . . 109.5 ?
N1 C2 H2C . . 109.5 ?
H2A C2 H2C . . 109.5 ?
H2B C2 H2C . . 109.5 ?
N1 C3 C4 . . 121.86(16) ?
N1 C3 C8 . . 121.37(16) ?
C4 C3 C8 . . 116.77(17) ?
C5 C4 C3 . . 120.70(16) ?
C5 C4 H4 . . 119.7 ?
C3 C4 H4 . . 119.7 ?
C4 C5 C6 . . 122.56(16) ?
C4 C5 H5 . . 118.7 ?
C6 C5 H5 . . 118.7 ?
C5 C6 C7 . . 116.79(17) ?
C5 C6 C9 . . 120.79(17) ?
C7 C6 C9 . . 122.42(17) ?
C8 C7 C6 . . 121.63(16) ?
C8 C7 H7 . . 119.2 ?
C6 C7 H7 . . 119.2 ?
C7 C8 C3 . . 121.55(16) ?
C7 C8 H8 . . 119.2 ?
C3 C8 H8 . . 119.2 ?
N2 C9 C6 . . 124.65(17) ?
N2 C9 H9 . . 117.7 ?
C6 C9 H9 . . 117.7 ?
C15 C10 C11 . . 118.49(18) ?
C15 C10 N2 . . 118.89(16) ?
C11 C10 N2 . . 122.57(18) ?
C12 C11 C10 . . 120.17(19) ?
C12 C11 H11 . . 119.9 ?
C10 C11 H11 . . 119.9 ?
C13 C12 C11 . . 120.63(19) ?
C13 C12 H12 . . 119.7 ?
C11 C12 H12 . . 119.7 ?
C12 C13 C14 . . 119.64(19) ?
C12 C13 H13 . . 120.2 ?
C14 C13 H13 . . 120.2 ?
C15 C14 C13 . . 120.05(19) ?
C15 C14 H14 . . 120.0 ?
C13 C14 H14 . . 120.0 ?
C14 C15 C10 . . 121.00(18) ?
C14 C15 H15 . . 119.5 ?
C10 C15 H15 . . 119.5 ?

loop_
_geom_bond_atom_site_label_1
_geom_bond_atom_site_label_2
_geom_bond_site_symmetry_2
_geom_bond_distance
_geom_bond_publ_flag
N1 C3 . 1.363(2) ?
N1 C1 . 1.444(2) ?
N1 C2 . 1.447(2) ?
N2 C9 . 1.274(2) ?
N2 C10 . 1.411(2) ?
C1 H1A . 0.9600 ?
C1 H1B . 0.9600 ?
C1 H1C . 0.9600 ?
C2 H2A . 0.9600 ?
C2 H2B . 0.9600 ?
C2 H2C . 0.9600 ?
C3 C4 . 1.403(2) ?
C3 C8 . 1.407(2) ?
C4 C5 . 1.364(2) ?
C4 H4 . 0.9300 ?
C5 C6 . 1.389(2) ?
C5 H5 . 0.9300 ?
C6 C7 . 1.394(2) ?
C6 C9 . 1.449(3) ?
C7 C8 . 1.361(2) ?
C7 H7 . 0.9300 ?
C8 H8 . 0.9300 ?
C9 H9 . 0.9300 ?
C10 C15 . 1.388(3) ?
C10 C11 . 1.388(3) ?
C11 C12 . 1.375(3) ?
C11 H11 . 0.9300 ?
C12 C13 . 1.375(3) ?
C12 H12 . 0.9300 ?
C13 C14 . 1.375(3) ?
C13 H13 . 0.9300 ?
C14 C15 . 1.370(3) ?
C14 H14 . 0.9300 ?
C15 H15 . 0.9300 ?

loop_
_geom_torsion_atom_site_label_1
_geom_torsion_atom_site_label_2
_geom_torsion_atom_site_label_3
_geom_torsion_atom_site_label_4
_geom_torsion_site_symmetry_1
_geom_torsion_site_symmetry_2
_geom_torsion_site_symmetry_3
_geom_torsion_site_symmetry_4
_geom_torsion
_geom_torsion_publ_flag
C1 N1 C3 C4 . . . . -175.41(16) ?
C2 N1 C3 C4 . . . . -1.3(3) ?
C1 N1 C3 C8 . . . . 4.7(3) ?
C2 N1 C3 C8 . . . . 178.74(17) ?
N1 C3 C4 C5 . . . . -179.28(17) ?
C8 C3 C4 C5 . . . . 0.6(3) ?
C3 C4 C5 C6 . . . . -0.7(3) ?
C4 C5 C6 C7 . . . . 0.5(3) ?
C4 C5 C6 C9 . . . . -179.94(17) ?
C5 C6 C7 C8 . . . . -0.3(3) ?
C9 C6 C7 C8 . . . . -179.89(17) ?
C6 C7 C8 C3 . . . . 0.4(3) ?
N1 C3 C8 C7 . . . . 179.43(16) ?
C4 C3 C8 C7 . . . . -0.5(3) ?
C10 N2 C9 C6 . . . . -176.70(15) ?
C5 C6 C9 N2 . . . . -170.32(18) ?
C7 C6 C9 N2 . . . . 9.2(3) ?
C9 N2 C10 C15 . . . . -137.72(18) ?
C9 N2 C10 C11 . . . . 44.8(2) ?
C15 C10 C11 C12 . . . . 0.7(3) ?
N2 C10 C11 C12 . . . . 178.17(16) ?
C10 C11 C12 C13 . . . . 0.2(3) ?
C11 C12 C13 C14 . . . . -0.8(3) ?
C12 C13 C14 C15 . . . . 0.4(3) ?
C13 C14 C15 C10 . . . . 0.5(3) ?
C11 C10 C15 C14 . . . . -1.0(3) ?
N2 C10 C15 C14 . . . . -178.61(16) ?

loop_
_cod_related_entry_id
_cod_related_entry_database
_cod_related_entry_code
1 ChemSpider 204209
